data_7117032
loop_
_publ_author_name
'Xiaoqing Wang'
'Qingsong Liu'
'Hui Yan'
'Zhipeng Liu'
'Mingguang Yao'
'Qingfu Zhang'
'Shuwen Gong'
'Weijiang He'

_publ_section_title
;
 Piezochromic luminescence behaviors of two new benzothiazole-enamido
 boron difluoride complexes: intra- and inter-molecular effects induced by
 hydrostatic compression
;
_journal_name_full Chem.Commun.
_journal_page_first 7497
_journal_paper_doi 10.1039/C5cc01902H
_journal_volume 51
_journal_year 2015
_chemical_formula_moiety 'C66 H66 B2 F4 N8 O S2'
_chemical_formula_sum 'C66 H66 B2 F4 N8 O S2'
_chemical_formula_weight 1149.01
_chemical_name_systematic
; 
 ? 
;
_space_group_IT_number 5
_symmetry_cell_setting monoclinic
_symmetry_space_group_name_Hall 'C 2y'
_symmetry_space_group_name_H-M 'C 1 2 1'
_atom_sites_solution_hydrogens geom
_atom_sites_solution_primary direct
_atom_sites_solution_secondary difmap
_audit_creation_method SHELXL-97
_audit_update_record
;
2014-05-28 deposited with the CCDC.
2015-03-24 downloaded from the CCDC.
;
_cell_angle_alpha 90.00
_cell_angle_beta 112.788(2)
_cell_angle_gamma 90.00
_cell_formula_units_Z 2
_cell_length_a 29.997(3)
_cell_length_b 8.4716(9)
_cell_length_c 12.7084(11)
_cell_measurement_reflns_used 1191
_cell_measurement_temperature 298(2)
_cell_measurement_theta_max 18.781
_cell_measurement_theta_min 2.515
_cell_volume 2977.4(5)
_computing_cell_refinement 'Bruker SMART'
_computing_data_collection 'Bruker SMART'
_computing_data_reduction 'Bruker SAINT'
_computing_molecular_graphics 'Bruker SHELXTL'
_computing_publication_material 'Bruker SHELXTL'
_computing_structure_refinement 'SHELXL-97 (Sheldrick, 1997)'
_computing_structure_solution 'SHELXS-97 (Sheldrick, 1990)'
_diffrn_ambient_temperature 298(2)
_diffrn_measured_fraction_theta_full 0.999
_diffrn_measured_fraction_theta_max 0.999
_diffrn_measurement_device_type 'CCD area detector'
_diffrn_measurement_method 'phi and omega scans'
_diffrn_radiation_monochromator graphite
_diffrn_radiation_source 'fine-focus sealed tube'
_diffrn_radiation_type MoK\a
_diffrn_radiation_wavelength 0.71073
_diffrn_reflns_av_R_equivalents 0.0502
_diffrn_reflns_av_sigmaI/netI 0.1126
_diffrn_reflns_limit_h_max 33
_diffrn_reflns_limit_h_min -35
_diffrn_reflns_limit_k_max 9
_diffrn_reflns_limit_k_min -10
_diffrn_reflns_limit_l_max 13
_diffrn_reflns_limit_l_min -15
_diffrn_reflns_number 7583
_diffrn_reflns_theta_full 25.02
_diffrn_reflns_theta_max 25.02
_diffrn_reflns_theta_min 2.51
_exptl_absorpt_coefficient_mu 0.153
_exptl_absorpt_correction_T_max 0.9599
_exptl_absorpt_correction_T_min 0.9345
_exptl_absorpt_correction_type multi-scan
_exptl_absorpt_process_details sadabs
_exptl_crystal_colour colourless
_exptl_crystal_density_diffrn 1.282
_exptl_crystal_density_meas 0
_exptl_crystal_density_method 'not measured'
_exptl_crystal_description neddle
_exptl_crystal_F_000 1208
_exptl_crystal_size_max 0.45
_exptl_crystal_size_mid 0.33
_exptl_crystal_size_min 0.27
_refine_diff_density_max 0.187
_refine_diff_density_min -0.230
_refine_diff_density_rms 0.045
_refine_ls_abs_structure_details 'Flack H D (1983), Acta Cryst. A39, 876-881'
_refine_ls_abs_structure_Flack 0.58(14)
_refine_ls_extinction_method none
_refine_ls_goodness_of_fit_ref 0.923
_refine_ls_hydrogen_treatment mixed
_refine_ls_matrix_type full
_refine_ls_number_parameters 421
_refine_ls_number_reflns 5112
_refine_ls_number_restraints 231
_refine_ls_restrained_S_all 0.916
_refine_ls_R_factor_all 0.1390
_refine_ls_R_factor_gt 0.0587
_refine_ls_shift/su_max 0.027
_refine_ls_shift/su_mean 0.001
_refine_ls_structure_factor_coef Fsqd
_refine_ls_weighting_details 'calc w=1/[\s^2^(Fo^2^)+(0.0677P)^2^+0.0000P] where P=(Fo^2^+2Fc^2^)/3'
_refine_ls_weighting_scheme calc
_refine_ls_wR_factor_gt 0.1242
_refine_ls_wR_factor_ref 0.1548
_reflns_number_gt 2528
_reflns_number_total 5112
_reflns_threshold_expression >2sigma(I)
_cod_data_source_file c5cc01902h2.cif
_cod_data_source_block 140505i
_cod_original_sg_symbol_Hall 'C 2Y'
_cod_original_sg_symbol_H-M 'C2   '
_cod_database_code 7117032

loop_
_symmetry_equiv_pos_as_xyz
'x, y, z'
'-x, y, -z'
'x+1/2, y+1/2, z'
'-x+1/2, y+1/2, -z'

loop_
_atom_site_label
_atom_site_type_symbol
_atom_site_fract_x
_atom_site_fract_y
_atom_site_fract_z
_atom_site_U_iso_or_equiv
_atom_site_adp_type
_atom_site_occupancy
_atom_site_symmetry_multiplicity
_atom_site_calc_flag
_atom_site_refinement_flags
_atom_site_disorder_assembly
_atom_site_disorder_group
F1 F 0.14266(12) 0.2785(4) 1.1927(2) 0.0727(9) Uani 1 1 d . . .
F2 F 0.07933(11) 0.1141(4) 1.1323(3) 0.0725(10) Uani 1 1 d . . .
N1 N 0.15661(13) 0.0088(5) 1.1574(3) 0.0443(11) Uani 1 1 d . . .
N2 N 0.11369(14) 0.1924(5) 0.9978(3) 0.0457(11) Uani 1 1 d . . .
N3 N -0.01030(19) 0.7174(6) 0.8447(5) 0.0765(15) Uani 1 1 d . . .
N4 N 0.10741(17) 0.2754(7) 0.4792(4) 0.0707(14) Uani 1 1 d . . .
O1 O 0.0000 0.857(3) 0.5000 0.187(7) Uani 0.418(17) 2 d SPDU . 1
O2 O 0.0467(9) 0.809(3) 0.545(3) 0.194(7) Uani 0.291(8) 1 d PDU . 2
S1 S 0.20889(6) -0.2246(2) 1.14550(12) 0.0656(5) Uani 1 1 d . . .
B1 B 0.1219(2) 0.1521(8) 1.1214(5) 0.0442(15) Uani 1 1 d . . .
C1 C 0.17379(17) -0.0620(6) 1.0865(4) 0.0429(13) Uani 1 1 d . . .
C2 C 0.17320(18) -0.0624(7) 1.2657(4) 0.0502(14) Uani 1 1 d . . .
C3 C 0.20120(19) -0.1965(8) 1.2715(4) 0.0594(16) Uani 1 1 d . . .
C4 C 0.2200(2) -0.2851(9) 1.3723(6) 0.086(2) Uani 1 1 d . . .
H4 H 0.2390 -0.3740 1.3780 0.104 Uiso 1 1 calc R . .
C5 C 0.2091(2) -0.2348(12) 1.4627(5) 0.096(2) Uani 1 1 d . . .
H5 H 0.2210 -0.2918 1.5305 0.115 Uiso 1 1 calc R . .
C6 C 0.1815(3) -0.1044(10) 1.4564(6) 0.087(2) Uani 1 1 d . . .
H6 H 0.1755 -0.0743 1.5201 0.104 Uiso 1 1 calc R . .
C7 C 0.1622(2) -0.0162(8) 1.3577(5) 0.0681(17) Uani 1 1 d . . .
H7 H 0.1427 0.0708 1.3531 0.082 Uiso 1 1 calc R . .
C8 C 0.13416(17) 0.1193(6) 0.9333(4) 0.0428(13) Uani 1 1 d . . .
C9 C 0.16407(17) -0.0097(6) 0.9748(4) 0.0439(12) Uani 1 1 d . . .
C10 C 0.08177(19) 0.3285(6) 0.9508(4) 0.0435(13) Uani 1 1 d . . .
C11 C 0.03228(18) 0.3109(6) 0.9100(4) 0.0528(14) Uani 1 1 d . . .
H11 H 0.0191 0.2109 0.9075 0.063 Uiso 1 1 calc R . .
C12 C 0.00236(19) 0.4379(7) 0.8732(4) 0.0564(15) Uani 1 1 d . . .
H12 H -0.0309 0.4217 0.8448 0.068 Uiso 1 1 calc R . .
C13 C 0.0195(2) 0.5890(7) 0.8767(4) 0.0532(14) Uani 1 1 d . . .
C14 C 0.0701(2) 0.6041(7) 0.9197(5) 0.0683(17) Uani 1 1 d . . .
H14 H 0.0836 0.7039 0.9236 0.082 Uiso 1 1 calc R . .
C15 C 0.10000(19) 0.4764(7) 0.9558(5) 0.0584(15) Uani 1 1 d . . .
H15 H 0.1333 0.4909 0.9843 0.070 Uiso 1 1 calc R . .
C16 C -0.0618(2) 0.7004(8) 0.7993(6) 0.090(2) Uani 1 1 d . . .
H16A H -0.0724 0.6504 0.7258 0.136 Uiso 1 1 calc R . .
H16B H -0.0766 0.8026 0.7915 0.136 Uiso 1 1 calc R . .
H16C H -0.0711 0.6368 0.8500 0.136 Uiso 1 1 calc R . .
C17 C 0.0086(3) 0.8725(8) 0.8507(7) 0.118(3) Uani 1 1 d . . .
H17A H 0.0309 0.8936 0.9273 0.176 Uiso 1 1 calc R . .
H17B H -0.0174 0.9476 0.8295 0.176 Uiso 1 1 calc R . .
H17C H 0.0251 0.8813 0.7995 0.176 Uiso 1 1 calc R . .
C18 C 0.12439(17) 0.1748(6) 0.8165(4) 0.0416(12) Uani 1 1 d . . .
C19 C 0.08178(19) 0.1446(7) 0.7262(5) 0.0650(18) Uani 1 1 d . . .
H19 H 0.0562 0.0999 0.7400 0.078 Uiso 1 1 calc R . .
C20 C 0.0759(2) 0.1787(8) 0.6155(4) 0.0710(18) Uani 1 1 d . . .
H20 H 0.0466 0.1547 0.5563 0.085 Uiso 1 1 calc R . .
C21 C 0.1123(2) 0.2474(7) 0.5902(4) 0.0543(15) Uani 1 1 d . . .
C22 C 0.15447(18) 0.2831(7) 0.6823(4) 0.0565(14) Uani 1 1 d . . .
H22 H 0.1795 0.3333 0.6696 0.068 Uiso 1 1 calc R . .
C23 C 0.16016(18) 0.2462(6) 0.7915(4) 0.0542(15) Uani 1 1 d . . .
H23 H 0.1893 0.2703 0.8509 0.065 Uiso 1 1 calc R . .
C24 C 0.0627(2) 0.2326(9) 0.3874(5) 0.097(3) Uani 1 1 d . . .
H24A H 0.0594 0.1198 0.3840 0.145 Uiso 1 1 calc R . .
H24B H 0.0628 0.2711 0.3165 0.145 Uiso 1 1 calc R . .
H24C H 0.0360 0.2785 0.4006 0.145 Uiso 1 1 calc RD . .
C25 C 0.1400(3) 0.3846(9) 0.4582(6) 0.099(2) Uani 1 1 d . . .
H25A H 0.1446 0.4753 0.5065 0.149 Uiso 1 1 calc R . .
H25B H 0.1265 0.4171 0.3797 0.149 Uiso 1 1 calc R . .
H25C H 0.1706 0.3340 0.4743 0.149 Uiso 1 1 calc R . .
C26 C 0.18680(19) -0.0958(6) 0.9072(4) 0.0466(14) Uani 1 1 d . . .
C27 C 0.1610(2) -0.1987(8) 0.8207(5) 0.0695(17) Uani 1 1 d . . .
H27 H 0.1282 -0.2143 0.8033 0.083 Uiso 1 1 calc R . .
C28 C 0.1830(3) -0.2779(8) 0.7600(5) 0.084(2) Uani 1 1 d . . .
H28 H 0.1649 -0.3451 0.7012 0.101 Uiso 1 1 calc R . .
C29 C 0.2308(3) -0.2599(8) 0.7844(5) 0.076(2) Uani 1 1 d . . .
H29 H 0.2454 -0.3145 0.7428 0.091 Uiso 1 1 calc R . .
C30 C 0.2573(2) -0.1615(8) 0.8701(5) 0.074(2) Uani 1 1 d . . .
H30 H 0.2902 -0.1493 0.8883 0.089 Uiso 1 1 calc R . .
C31 C 0.2351(2) -0.0799(7) 0.9300(4) 0.0600(16) Uani 1 1 d . . .
H31 H 0.2535 -0.0117 0.9879 0.072 Uiso 1 1 calc R . .
C32 C 0.0316(11) 0.737(3) 0.485(3) 0.185(7) Uani 0.418(17) 1 d PDU . 1
H32A H 0.0650 0.7723 0.5154 0.222 Uiso 0.418(17) 1 calc PR . 1
H32B H 0.0222 0.7107 0.4048 0.222 Uiso 0.418(17) 1 calc PR . 1
C33 C 0.0242(6) 0.598(3) 0.5526(16) 0.200(7) Uani 0.418(17) 1 d PDU . 1
H33A H 0.0218 0.6246 0.6245 0.240 Uiso 0.418(17) 1 calc PR . 1
H33B H 0.0449 0.5074 0.5591 0.240 Uiso 0.418(17) 1 calc PR . 1
C34 C 0.0068(14) 0.848(3) 0.440(3) 0.184(7) Uani 0.291(8) 1 d PDU . 2
H34A H 0.0214 0.8517 0.3847 0.221 Uiso 0.291(8) 1 d PR . 2
H34B H -0.0097 0.9455 0.4375 0.221 Uiso 0.291(8) 1 d PR . 2
C35 C -0.0309(9) 0.716(3) 0.419(3) 0.184(8) Uani 0.291(8) 1 d PDU . 2
H35A H -0.0406 0.6800 0.3418 0.220 Uiso 0.291(8) 1 d PR . 2
H35B H -0.0592 0.7440 0.4327 0.220 Uiso 0.291(8) 1 d PR . 2
C36 C 0.0000 0.584(2) 0.5000 0.207(7) Uani 0.582(17) 2 d SPDU . 2
H36A H 0.0144 0.5120 0.4638 0.248 Uiso 0.291(8) 1 d PR . 2
H36B H -0.0205 0.5253 0.5282 0.248 Uiso 0.291(8) 1 d PR . 2
C37 C 0.0521(4) 0.643(3) 0.536(3) 0.187(7) Uani 0.291(8) 1 d PDU . 2
H37A H 0.0433 0.6520 0.6009 0.225 Uiso 0.291(8) 1 d PR . 2
H37B H 0.0826 0.5893 0.5593 0.225 Uiso 0.291(8) 1 d PR . 2

loop_
_atom_site_aniso_label
_atom_site_aniso_U_11
_atom_site_aniso_U_22
_atom_site_aniso_U_33
_atom_site_aniso_U_23
_atom_site_aniso_U_13
_atom_site_aniso_U_12
F1 0.109(3) 0.058(2) 0.0523(18) -0.0059(19) 0.0318(17) 0.000(2)
F2 0.065(2) 0.090(3) 0.076(2) 0.0221(19) 0.0425(17) 0.0179(19)
N1 0.041(2) 0.054(3) 0.039(2) 0.005(2) 0.016(2) -0.002(2)
N2 0.046(3) 0.050(3) 0.042(3) 0.000(2) 0.018(2) 0.002(2)
N3 0.068(4) 0.057(4) 0.102(4) 0.012(3) 0.030(3) 0.016(3)
N4 0.073(3) 0.097(4) 0.042(3) 0.016(3) 0.023(3) 0.010(4)
O1 0.180(9) 0.178(9) 0.196(9) 0.000 0.066(6) 0.000
O2 0.186(9) 0.183(9) 0.199(9) 0.000(6) 0.060(6) 0.003(6)
S1 0.0676(10) 0.0734(10) 0.0575(9) 0.0169(9) 0.0259(7) 0.0229(9)
B1 0.047(4) 0.045(4) 0.047(4) 0.004(3) 0.026(3) -0.004(3)
C1 0.043(3) 0.043(3) 0.043(3) 0.003(3) 0.016(3) 0.002(3)
C2 0.041(3) 0.068(4) 0.040(3) 0.008(3) 0.015(2) -0.002(3)
C3 0.048(3) 0.076(5) 0.050(3) 0.011(3) 0.014(3) 0.002(3)
C4 0.080(5) 0.092(5) 0.080(5) 0.042(4) 0.023(4) 0.026(4)
C5 0.094(5) 0.141(8) 0.046(4) 0.042(5) 0.021(4) 0.017(6)
C6 0.107(6) 0.106(6) 0.056(5) 0.008(4) 0.041(4) -0.010(5)
C7 0.077(4) 0.078(4) 0.055(4) 0.005(3) 0.031(3) -0.008(4)
C8 0.045(3) 0.056(3) 0.032(3) -0.001(3) 0.019(2) -0.004(3)
C9 0.043(3) 0.047(3) 0.038(3) 0.003(3) 0.012(2) 0.004(3)
C10 0.048(3) 0.044(3) 0.041(3) 0.000(2) 0.020(3) 0.004(3)
C11 0.048(3) 0.045(4) 0.060(3) -0.005(3) 0.014(3) -0.003(3)
C12 0.041(3) 0.059(4) 0.060(4) 0.003(3) 0.010(3) 0.012(3)
C13 0.058(4) 0.042(4) 0.060(4) 0.004(3) 0.025(3) 0.007(3)
C14 0.063(4) 0.041(4) 0.102(5) 0.004(3) 0.032(4) -0.003(3)
C15 0.044(3) 0.050(4) 0.075(4) 0.007(3) 0.017(3) -0.009(3)
C16 0.075(5) 0.076(5) 0.108(6) 0.003(4) 0.022(4) 0.024(4)
C17 0.112(7) 0.047(5) 0.193(9) 0.025(5) 0.058(6) 0.017(4)
C18 0.040(3) 0.051(3) 0.038(3) 0.001(3) 0.019(2) 0.001(3)
C19 0.051(4) 0.090(5) 0.049(4) 0.010(3) 0.013(3) -0.019(3)
C20 0.052(4) 0.116(5) 0.033(3) -0.003(3) 0.003(3) -0.022(4)
C21 0.063(4) 0.063(4) 0.040(3) 0.010(3) 0.023(3) 0.013(3)
C22 0.059(3) 0.072(4) 0.044(3) -0.001(3) 0.026(3) -0.020(3)
C23 0.050(3) 0.073(4) 0.038(3) -0.002(3) 0.016(2) -0.010(3)
C24 0.089(5) 0.145(8) 0.042(4) -0.001(4) 0.011(3) 0.014(5)
C25 0.136(7) 0.107(6) 0.075(5) 0.015(4) 0.063(5) 0.000(5)
C26 0.050(3) 0.054(4) 0.041(3) 0.005(3) 0.022(3) 0.009(3)
C27 0.063(4) 0.082(5) 0.066(4) -0.025(4) 0.027(3) -0.006(4)
C28 0.088(5) 0.090(6) 0.075(5) -0.035(4) 0.033(4) 0.001(4)
C29 0.083(5) 0.088(6) 0.061(4) -0.001(4) 0.034(4) 0.026(4)
C30 0.056(4) 0.107(6) 0.068(4) 0.002(4) 0.034(4) 0.022(4)
C31 0.050(4) 0.072(4) 0.059(4) -0.008(3) 0.022(3) 0.003(3)
C32 0.177(9) 0.185(9) 0.195(9) 0.005(6) 0.074(6) -0.003(6)
C33 0.191(9) 0.186(9) 0.203(9) 0.004(6) 0.055(6) 0.006(6)
C34 0.183(9) 0.181(9) 0.186(9) 0.008(6) 0.069(6) -0.001(6)
C35 0.180(9) 0.179(9) 0.184(9) 0.001(6) 0.062(6) 0.005(6)
C36 0.200(9) 0.190(9) 0.208(9) 0.000 0.055(6) 0.000
C37 0.180(9) 0.182(9) 0.196(9) 0.005(6) 0.068(6) 0.002(6)

loop_
_atom_type_symbol
_atom_type_description
_atom_type_scat_dispersion_real
_atom_type_scat_dispersion_imag
_atom_type_scat_source
C C 0.0033 0.0016 'International Tables Vol C Tables 4.2.6.8 and 6.1.1.4'
H H 0.0000 0.0000 'International Tables Vol C Tables 4.2.6.8 and 6.1.1.4'
N N 0.0061 0.0033 'International Tables Vol C Tables 4.2.6.8 and 6.1.1.4'
O O 0.0106 0.0060 'International Tables Vol C Tables 4.2.6.8 and 6.1.1.4'
B B 0.0013 0.0007 'International Tables Vol C Tables 4.2.6.8 and 6.1.1.4'
F F 0.0171 0.0103 'International Tables Vol C Tables 4.2.6.8 and 6.1.1.4'
S S 0.1246 0.1234 'International Tables Vol C Tables 4.2.6.8 and 6.1.1.4'

loop_
_geom_angle_atom_site_label_1
_geom_angle_atom_site_label_2
_geom_angle_atom_site_label_3
_geom_angle
_geom_angle_site_symmetry_1
_geom_angle_site_symmetry_3
C1 N1 C2 112.6(4) . .
C1 N1 B1 122.8(4) . .
C2 N1 B1 124.6(4) . .
C8 N2 C10 119.4(4) . .
C8 N2 B1 126.2(4) . .
C10 N2 B1 114.3(4) . .
C13 N3 C17 121.2(6) . .
C13 N3 C16 121.3(5) . .
C17 N3 C16 117.4(5) . .
C21 N4 C24 118.7(5) . .
C21 N4 C25 119.2(5) . .
C24 N4 C25 119.7(5) . .
C32 O1 C32 92(2) 2_556 .
C35 O2 C37 54(2) 2_556 .
C35 O2 C34 102(2) 2_556 .
C37 O2 C34 103(2) . .
C35 O2 C34 62(2) 2_556 2_556
C37 O2 C34 109.7(16) . 2_556
C34 O2 C34 66(3) . 2_556
C1 S1 C3 90.9(3) . .
F2 B1 F1 108.4(4) . .
F2 B1 N2 111.7(4) . .
F1 B1 N2 110.6(4) . .
F2 B1 N1 109.4(4) . .
F1 B1 N1 109.4(4) . .
N2 B1 N1 107.4(4) . .
N1 C1 C9 123.7(4) . .
N1 C1 S1 113.3(4) . .
C9 C1 S1 123.1(4) . .
C7 C2 N1 126.5(5) . .
C7 C2 C3 121.2(5) . .
N1 C2 C3 112.2(4) . .
C4 C3 C2 120.3(5) . .
C4 C3 S1 128.7(5) . .
C2 C3 S1 111.0(4) . .
C5 C4 C3 117.1(6) . .
C6 C5 C4 122.4(6) . .
C5 C6 C7 121.5(6) . .
C6 C7 C2 117.5(6) . .
N2 C8 C9 120.8(4) . .
N2 C8 C18 120.3(4) . .
C9 C8 C18 118.9(4) . .
C8 C9 C1 119.0(4) . .
C8 C9 C26 123.0(4) . .
C1 C9 C26 118.0(4) . .
C15 C10 C11 118.2(5) . .
C15 C10 N2 121.2(5) . .
C11 C10 N2 120.4(5) . .
C12 C11 C10 120.9(5) . .
C11 C12 C13 122.4(5) . .
C12 C13 N3 122.6(5) . .
C12 C13 C14 115.6(5) . .
N3 C13 C14 121.8(6) . .
C15 C14 C13 121.8(6) . .
C10 C15 C14 121.0(5) . .
C23 C18 C19 116.6(4) . .
C23 C18 C8 120.4(4) . .
C19 C18 C8 122.7(4) . .
C18 C19 C20 121.6(5) . .
C19 C20 C21 121.7(5) . .
C22 C21 N4 121.8(5) . .
C22 C21 C20 116.2(5) . .
N4 C21 C20 122.0(5) . .
C23 C22 C21 121.5(5) . .
C22 C23 C18 122.3(5) . .
C31 C26 C27 116.8(5) . .
C31 C26 C9 121.1(5) . .
C27 C26 C9 122.1(5) . .
C28 C27 C26 120.9(6) . .
C29 C28 C27 121.1(6) . .
C28 C29 C30 119.4(6) . .
C29 C30 C31 119.7(6) . .
C26 C31 C30 122.2(6) . .
O1 C32 C33 102.5(13) . .
C32 C33 C33 79(2) . 2_556
O2 C34 C35 106.4(11) . .
O2 C34 O2 109(2) . 2_556
C35 C34 O2 39.2(18) . 2_556
O2 C34 C34 65(2) . 2_556
C35 C34 C34 75(3) . 2_556
O2 C34 C34 49.4(18) 2_556 2_556
O2 C34 C37 95.6(13) . 2_556
C35 C34 C37 16.0(18) . 2_556
O2 C34 C37 31.3(6) 2_556 2_556
C34 C34 C37 59.2(18) 2_556 2_556
C37 C35 O2 77(3) 2_556 2_556
C37 C35 C34 143(4) 2_556 .
O2 C35 C34 79(3) 2_556 .
C37 C35 C36 66.6(10) 2_556 .
O2 C35 C36 119(3) 2_556 .
C34 C35 C36 101.5(10) . .
C37 C36 C37 141.8(19) . 2_556
C37 C36 C35 44.8(18) . 2_556
C37 C36 C35 104.0(11) 2_556 2_556
C37 C36 C35 104.0(11) . .
C37 C36 C35 44.8(18) 2_556 .
C35 C36 C35 88(2) 2_556 .
C35 C37 O2 49(2) 2_556 .
C35 C37 C36 68.6(12) 2_556 .
O2 C37 C36 102.2(11) . .
C35 C37 C34 21(2) 2_556 2_556
O2 C37 C34 38.9(13) . 2_556
C36 C37 C34 65.7(12) . 2_556

loop_
_geom_bond_atom_site_label_1
_geom_bond_atom_site_label_2
_geom_bond_distance
_geom_bond_site_symmetry_2
F1 B1 1.385(7) .
F2 B1 1.374(6) .
N1 C1 1.341(5) .
N1 C2 1.405(6) .
N1 B1 1.549(7) .
N2 C8 1.350(5) .
N2 C10 1.469(6) .
N2 B1 1.532(7) .
N3 C13 1.367(7) .
N3 C17 1.421(9) .
N3 C16 1.433(7) .
N4 C21 1.381(6) .
N4 C24 1.442(7) .
N4 C25 1.444(8) .
O1 C32 1.450(10) 2_556
O1 C32 1.450(10) .
O2 C35 1.11(4) 2_556
O2 C37 1.424(10) .
O2 C34 1.442(10) .
O2 C34 1.72(5) 2_556
S1 C1 1.720(5) .
S1 C3 1.721(5) .
C1 C9 1.405(6) .
C2 C7 1.388(7) .
C2 C3 1.398(7) .
C3 C4 1.401(7) .
C4 C5 1.378(9) .
C5 C6 1.364(10) .
C6 C7 1.379(8) .
C8 C9 1.382(7) .
C8 C18 1.474(6) .
C9 C26 1.480(7) .
C10 C15 1.359(7) .
C10 C11 1.378(7) .
C11 C12 1.362(7) .
C12 C13 1.374(7) .
C13 C14 1.406(7) .
C14 C15 1.366(7) .
C18 C23 1.372(6) .
C18 C19 1.371(6) .
C19 C20 1.379(7) .
C20 C21 1.381(7) .
C21 C22 1.384(7) .
C22 C23 1.367(6) .
C26 C31 1.369(7) .
C26 C27 1.381(7) .
C27 C28 1.370(7) .
C28 C29 1.353(8) .
C29 C30 1.357(8) .
C30 C31 1.375(7) .
C32 C33 1.531(10) .
C33 C33 1.545(10) 2_556
C34 C35 1.541(10) .
C34 O2 1.72(5) 2_556
C34 C34 1.73(8) 2_556
C34 C37 2.58(4) 2_556
C35 C37 1.18(4) 2_556
C35 O2 1.11(4) 2_556
C35 C36 1.556(10) .
C36 C37 1.534(10) .
C36 C37 1.534(10) 2_556
C36 C35 1.556(10) 2_556
C37 C35 1.18(4) 2_556
C37 C34 2.58(4) 2_556
